data_4123436
loop_
_publ_author_name
'Bleith, Tim'
'Wadepohl, Hubert'
'Gade, Lutz H.'

_publ_section_title
;
 Iron achieves noble metal reactivity and selectivity: highly reactive and
 enantioselective iron complexes as catalysts in the hydrosilylation of
 ketones.
;
_journal_issue 7
_journal_name_full 'Journal of the American Chemical Society'
_journal_page_first 2456
_journal_page_last 2459
_journal_paper_doi 10.1021/ja512986m
_journal_volume 137
_journal_year 2015
_chemical_absolute_configuration ad
_chemical_formula_moiety 'C37 H38 Fe N4 O2 Si, 2(C5 H5 N)'
_chemical_formula_sum 'C47 H48 Fe N6 O2 Si'
_chemical_formula_weight 812.85
_chemical_properties_physical air-sensitive
_space_group_crystal_system orthorhombic
_space_group_IT_number 19
_space_group_name_Hall 'P 2ac 2ab'
_space_group_name_H-M_alt 'P 21 21 21'
_symmetry_cell_setting orthorhombic
_symmetry_Int_Tables_number 19
_symmetry_space_group_name_Hall 'P 2ac 2ab'
_symmetry_space_group_name_H-M 'P 21 21 21'
_atom_sites_solution_hydrogens geom
_atom_sites_solution_primary iterative
_atom_sites_solution_secondary difmap
_audit_block_code ga_tb14
_audit_creation_date
;
'Fri Jul 25 17:12:46 2014'
;
_audit_update_record 'Fri Jul 25 17:43:04 CEST 2014'
_cell_angle_alpha 90
_cell_angle_beta 90
_cell_angle_gamma 90
_cell_formula_units_Z 4
_cell_length_a 11.2023(2)
_cell_length_b 18.1981(4)
_cell_length_c 20.3347(4)
_cell_measurement_reflns_used 21076
_cell_measurement_temperature 120(1)
_cell_measurement_theta_max 24.3370
_cell_measurement_theta_min 3.6790
_cell_volume 4145.44(14)
_computing_cell_refinement
;
CrysAlisPro, Agilent Technologies,
Version 1.171.37.33 (release 27-03-2014 CrysAlis171 .NET)
(compiled Mar 27 2014,17:12:48)
;
_computing_data_collection
;
CrysAlisPro, Agilent Technologies,
Version 1.171.37.33 (release 27-03-2014 CrysAlis171 .NET)
(compiled Mar 27 2014,17:12:48)
;
_computing_data_reduction
;
CrysAlisPro, Agilent Technologies,
Version 1.171.37.33 (release 27-03-2014 CrysAlis171 .NET)
(compiled Mar 27 2014,17:12:48)
;
_computing_molecular_graphics 'Olex2 (Dolomanov et al., 2009)'
_computing_publication_material 'encif (Wadepohl, 2009-14); encifer 1.4 (CCDC, 2011)'
_computing_structure_refinement 'ShelXL (Sheldrick, 2008)'
_computing_structure_solution 'SUPERFLIP (Palatinus, 2007-2009)'
_diffrn_ambient_environment N~2~
_diffrn_ambient_temperature 120(1)
_diffrn_detector 'CCD plate'
_diffrn_detector_area_resol_mean 7.9621
_diffrn_detector_type Eos
_diffrn_measured_fraction_theta_full 0.997
_diffrn_measured_fraction_theta_max 0.974
_diffrn_measurement_details
;
  1 omega  -45.00   51.00   0.5000   15.0000
omega____ theta____ kappa____ phi______ frames
    -       18.8505  -80.0000  108.5251 192

  2 omega  -47.00   49.00   0.5000   15.0000
omega____ theta____ kappa____ phi______ frames
    -       18.8505  -79.0000 -148.6694 192

  3 omega   -9.00   78.00   0.5000   15.0000
omega____ theta____ kappa____ phi______ frames
    -       18.8505   77.0000 -120.0000 174

  4 omega  -11.00   89.00   0.5000   15.0000
omega____ theta____ kappa____ phi______ frames
    -       18.8505   77.0000  120.0000 200

  5 omega   -2.00   88.00   0.5000   15.0000
omega____ theta____ kappa____ phi______ frames
    -       18.8505   57.0000    0.0000 180

  6 omega  -43.00   49.00   0.5000   15.0000
omega____ theta____ kappa____ phi______ frames
    -       18.8505  -77.0000    0.0000 184

  7 omega  -45.00   50.00   0.5000   15.0000
omega____ theta____ kappa____ phi______ frames
    -       18.8505  -80.0000  -84.0923 190

  8 omega  -50.00   40.00   0.5000   15.0000
omega____ theta____ kappa____ phi______ frames
    -       18.8505  -57.0000  -60.0000 180

  9 omega  -50.00   40.00   0.5000   15.0000
omega____ theta____ kappa____ phi______ frames
    -       18.8505  -57.0000 -120.0000 180

 10 omega  -50.00   40.00   0.5000   15.0000
omega____ theta____ kappa____ phi______ frames
    -       18.8505  -57.0000    0.0000 180

 11 omega   -7.00   91.00   0.5000   15.0000
omega____ theta____ kappa____ phi______ frames
    -       18.8505   38.0000    0.0000 196

 12 omega   -3.00   76.00   0.5000   15.0000
omega____ theta____ kappa____ phi______ frames
    -       18.8505   57.0000 -180.0000 158

 13 omega  -11.00   89.00   0.5000   15.0000
omega____ theta____ kappa____ phi______ frames
    -       18.8505   77.0000   30.0000 200

;
_diffrn_measurement_device 'four-circle diffractometer'
_diffrn_measurement_device_type 'Agilent SuperNova, Dual, Cu at zero, Eos'
_diffrn_measurement_method '\w scans'
_diffrn_measurement_specimen_support 'polyimid foil'
_diffrn_orient_matrix_UB_11 -0.0014351000
_diffrn_orient_matrix_UB_12 0.0359111000
_diffrn_orient_matrix_UB_13 0.0135106000
_diffrn_orient_matrix_UB_21 -0.0414136000
_diffrn_orient_matrix_UB_22 -0.0119569000
_diffrn_orient_matrix_UB_23 0.0241163000
_diffrn_orient_matrix_UB_31 0.0478734000
_diffrn_orient_matrix_UB_32 -0.0093084000
_diffrn_orient_matrix_UB_33 0.0212733000
_diffrn_radiation_monochromator mirror
_diffrn_radiation_probe x-ray
_diffrn_radiation_type 'Mo K\a'
_diffrn_radiation_wavelength 0.71073
_diffrn_reflns_av_R_equivalents 0.0791
_diffrn_reflns_av_unetI/netI 0.0519
_diffrn_reflns_Laue_measured_fraction_full 0.997
_diffrn_reflns_Laue_measured_fraction_max 0.974
_diffrn_reflns_limit_h_max 14
_diffrn_reflns_limit_h_min -15
_diffrn_reflns_limit_k_max 24
_diffrn_reflns_limit_k_min -24
_diffrn_reflns_limit_l_max 27
_diffrn_reflns_limit_l_min -27
_diffrn_reflns_number 103028
_diffrn_reflns_point_group_measured_fraction_full 0.998
_diffrn_reflns_point_group_measured_fraction_max 0.953
_diffrn_reflns_theta_full 25.242
_diffrn_reflns_theta_max 29.107
_diffrn_reflns_theta_min 3.505
_diffrn_source 'microfocus X-Ray tube'
_exptl_absorpt_coefficient_mu 0.439
_exptl_absorpt_correction_T_max 0.975
_exptl_absorpt_correction_T_min 0.922
_exptl_absorpt_correction_type gaussian
_exptl_absorpt_process_details
;
CrysAlisPro, Agilent Technologies,
Version 1.171.37.33 (release 27-03-2014 CrysAlis171 .NET)
(compiled Mar 27 2014,17:12:48)
Numerical absorption correction based on gaussian integration over
            a multifaceted crystal model
Empirical absorption correction using spherical harmonics,
 implemented in SCALE3 ABSPACK scaling algorithm.
;
_exptl_crystal_colour black
_exptl_crystal_colour_primary black
_exptl_crystal_density_diffrn 1.302
_exptl_crystal_description needle
_exptl_crystal_F_000 1712
_exptl_crystal_size_max 0.2310
_exptl_crystal_size_mid 0.1011
_exptl_crystal_size_min 0.0767
_refine_diff_density_max 0.364
_refine_diff_density_min -0.310
_refine_diff_density_rms 0.062
_refine_ls_abs_structure_details
;
 Flack x determined using 3367 quotients [(I+)-(I-)]/[(I+)+(I-)]
 (Parsons, Flack and Wagner, Acta Cryst. B69 (2013) 249-259).
;
_refine_ls_abs_structure_Flack 0.000(6)
_refine_ls_extinction_method none
_refine_ls_goodness_of_fit_ref 1.052
_refine_ls_hydrogen_treatment constr
_refine_ls_matrix_type full
_refine_ls_number_parameters 517
_refine_ls_number_reflns 10631
_refine_ls_number_restraints 15
_refine_ls_restrained_S_all 1.054
_refine_ls_R_factor_all 0.0682
_refine_ls_R_factor_gt 0.0481
_refine_ls_shift/su_max 0.001
_refine_ls_shift/su_mean 0.000
_refine_ls_structure_factor_coef Fsqd
_refine_ls_weighting_details 'w=1/[\s^2^(Fo^2^)+(0.0455P)^2^+2.1196P] where P=(Fo^2^+2Fc^2^)/3'
_refine_ls_weighting_scheme calc
_refine_ls_wR_factor_gt 0.1047
_refine_ls_wR_factor_ref 0.1125
_reflns_Friedel_coverage 0.775
_reflns_Friedel_fraction_full 0.999
_reflns_Friedel_fraction_max 0.928
_reflns_number_gt 8655
_reflns_number_total 10631
_reflns_threshold_expression 'I > 2\s(I)'
_cod_data_source_file ja512986m_si_002.cif
_cod_data_source_block ga_tb14
_cod_depositor_comments 'Adding full bibliography for 4123436--4123437.cif.'
_cod_original_cell_volume 4145.45(15)
_cod_database_code 4123436
_audit_block_refno 2116
_audit_block_usercomment 'TB357, needle, black'
_shelxl_version_number 2014-3
_chemical_oxdiff_formula 'C47 H48 Fe1 N6 O2 Si1'
_chemical_oxdiff_usercomment 'TB357, needle, black'
_shelx_space_group_comment
;
The symmetry employed for this shelxl refinement is uniquely defined
by the following loop, which should always be used as a source of
symmetry information in preference to the above space-group names.
They are only intended as comments.
;
_shelx_estimated_absorpt_t_max 0.957
_shelx_estimated_absorpt_t_min 0.957
_reflns_odcompleteness_completeness 99.62
_reflns_odcompleteness_iscentric 1
_reflns_odcompleteness_theta 26.32
_olex2_refinement_description
;
1. Fixed Uiso
 At 1.2 times of:
  All C(H) groups, All C(H,H) groups
 At 1.5 times of:
  All C(H,H,H) groups
2. Restrained planarity
 N51, C51, C52, C53, C54, C55
 with sigma of 0.05
3. Same fragment restrains
{N51, C51, C52, C53, C54, C55}
as
{N61, C61, C62, C63, C64, C65}
4.a Ternary CH refined with riding coordinates:
 C1(H1), C12(H12)
4.b Secondary CH2 refined with riding coordinates:
 C2(H2A,H2B), C11(H11A,H11B), C34(H34A,H34B)
4.c Aromatic/amide H refined with riding coordinates:
 C4(H4), C9(H9), C13(H13), C14(H14), C15(H15), C16(H16), C18(H18), C19(H19),
 C20(H20), C21(H21), C22(H22), C24(H24), C25(H25), C26(H26), C27(H27), C28(H28),
  C29(H29), C30(H30), C31(H31), C32(H32), C33(H33), C51(H51), C52(H52),
 C53(H53), C54(H54), C55(H55), C61(H61), C62(H62), C63(H63), C64(H64), C65(H65)
4.d Idealised Me refined as rotating group:
 C35(H35A,H35B,H35C), C36(H36A,H36B,H36C), C37(H37A,H37B,H37C)
;
_olex2_submission_special_instructions 'No special instructions were received'
_cell_oxdiff_length_a 11.20241(17)
_cell_oxdiff_length_b 18.1978(3)
_cell_oxdiff_length_c 20.3348(3)
_cell_oxdiff_angle_alpha 89.9495(13)
_cell_oxdiff_angle_beta 90.0076(12)
_cell_oxdiff_angle_gamma 89.9539(13)
_cell_oxdiff_volume 4145.45(11)
_cell_oxdiff_measurement_reflns_used 21076

loop_
_symmetry_equiv_pos_as_xyz
'x, y, z'
'-x+1/2, -y, z+1/2'
'x+1/2, -y+1/2, -z'
'-x, y+1/2, -z+1/2'

loop_
_atom_site_label
_atom_site_type_symbol
_atom_site_fract_x
_atom_site_fract_y
_atom_site_fract_z
_atom_site_U_iso_or_equiv
_atom_site_adp_type
_atom_site_occupancy
_atom_site_site_symmetry_order
_atom_site_calc_flag
_atom_site_refinement_flags_posn
Fe Fe 0.43023(4) 0.39188(3) 0.67063(2) 0.02218(12) Uani 1 1 d .
Si Si 0.24839(10) 0.51234(6) 0.60629(5) 0.0286(2) Uani 1 1 d .
O1 O 0.3229(2) 0.18057(14) 0.58428(13) 0.0310(6) Uani 1 1 d .
O2 O 0.4464(3) 0.54174(14) 0.83867(13) 0.0357(6) Uani 1 1 d .
N1 N 0.3962(3) 0.29237(16) 0.61141(15) 0.0253(6) Uani 1 1 d .
N2 N 0.3060(3) 0.34661(16) 0.73905(14) 0.0241(6) Uani 1 1 d .
N3 N 0.4769(3) 0.46909(16) 0.75016(15) 0.0255(6) Uani 1 1 d .
N4 N 0.6123(3) 0.35261(15) 0.66693(15) 0.0244(6) Uani 1 1 d .
C1 C 0.4621(3) 0.2706(2) 0.55162(18) 0.0267(8) Uani 1 1 d .
H1 H 0.5498 0.2735 0.5604 0.032 Uiso 1 1 calc R
C2 C 0.4257(4) 0.1894(2) 0.54261(19) 0.0334(8) Uani 1 1 d .
H2A H 0.4053 0.1791 0.4961 0.040 Uiso 1 1 calc R
H2B H 0.4910 0.1562 0.5564 0.040 Uiso 1 1 calc R
C3 C 0.3211(3) 0.24100(19) 0.62503(18) 0.0253(8) Uani 1 1 d .
C4 C 0.2378(3) 0.23760(19) 0.67761(19) 0.0283(8) Uani 1 1 d .
H4 H 0.1813 0.1987 0.6774 0.034 Uiso 1 1 calc R
C5 C 0.2335(3) 0.28638(19) 0.72838(18) 0.0248(7) Uani 1 1 d .
C6 C 0.1488(3) 0.2787(2) 0.78355(19) 0.0286(8) Uani 1 1 d .
C7 C 0.1745(3) 0.3347(2) 0.8272(2) 0.0302(8) Uani 1 1 d .
C8 C 0.2741(3) 0.37727(19) 0.79908(17) 0.0260(8) Uani 1 1 d .
C9 C 0.3234(3) 0.4366(2) 0.8295(2) 0.0298(8) Uani 1 1 d .
H9 H 0.2924 0.4503 0.8712 0.036 Uiso 1 1 calc R
C10 C 0.4184(3) 0.47974(19) 0.80316(18) 0.0287(8) Uani 1 1 d .
C11 C 0.5241(4) 0.5840(2) 0.7967(2) 0.0362(9) Uani 1 1 d .
H11A H 0.5932 0.6032 0.8218 0.043 Uiso 1 1 calc R
H11B H 0.4806 0.6259 0.7768 0.043 Uiso 1 1 calc R
C12 C 0.5650(4) 0.52952(18) 0.74355(18) 0.0280(7) Uani 1 1 d .
H12 H 0.5569 0.5527 0.6992 0.034 Uiso 1 1 calc R
C13 C 0.0583(4) 0.2277(2) 0.7969(2) 0.0357(9) Uani 1 1 d .
H13 H 0.0402 0.1894 0.7668 0.043 Uiso 1 1 calc R
C14 C -0.0039(4) 0.2348(2) 0.8554(2) 0.0428(11) Uani 1 1 d .
H14 H -0.0649 0.2005 0.8659 0.051 Uiso 1 1 calc R
C15 C 0.0219(4) 0.2917(3) 0.8990(2) 0.0433(11) Uani 1 1 d .
H15 H -0.0223 0.2954 0.9388 0.052 Uiso 1 1 calc R
C16 C 0.1098(4) 0.3428(2) 0.8860(2) 0.0362(9) Uani 1 1 d .
H16 H 0.1259 0.3819 0.9156 0.043 Uiso 1 1 calc R
C17 C 0.6936(3) 0.5045(2) 0.75375(18) 0.0288(8) Uani 1 1 d .
C18 C 0.7213(4) 0.4446(2) 0.7930(2) 0.0341(9) Uani 1 1 d .
H18 H 0.6593 0.4175 0.8136 0.041 Uiso 1 1 calc R
C19 C 0.8407(4) 0.4240(3) 0.8022(2) 0.0425(10) Uani 1 1 d .
H19 H 0.8596 0.3828 0.8290 0.051 Uiso 1 1 calc R
C20 C 0.9308(4) 0.4637(2) 0.7722(2) 0.0475(11) Uani 1 1 d .
H20 H 1.0117 0.4495 0.7781 0.057 Uiso 1 1 calc R
C21 C 0.9037(4) 0.5234(2) 0.7341(3) 0.0457(11) Uani 1 1 d .
H21 H 0.9657 0.5509 0.7139 0.055 Uiso 1 1 calc R
C22 C 0.7858(4) 0.5436(2) 0.7249(2) 0.0373(10) Uani 1 1 d .
H22 H 0.7677 0.5850 0.6983 0.045 Uiso 1 1 calc R
C23 C 0.4321(4) 0.31793(18) 0.49262(17) 0.0260(7) Uani 1 1 d .
C24 C 0.3134(4) 0.3344(2) 0.47758(19) 0.0312(8) Uani 1 1 d .
H24 H 0.2511 0.3159 0.5046 0.037 Uiso 1 1 calc R
C25 C 0.2860(4) 0.3774(2) 0.42344(19) 0.0363(9) Uani 1 1 d .
H25 H 0.2051 0.3885 0.4136 0.044 Uiso 1 1 calc R
C26 C 0.3768(4) 0.4044(2) 0.3834(2) 0.0403(10) Uani 1 1 d .
H26 H 0.3582 0.4342 0.3464 0.048 Uiso 1 1 calc R
C27 C 0.4939(4) 0.3875(2) 0.3979(2) 0.0380(9) Uani 1 1 d .
H27 H 0.5560 0.4053 0.3703 0.046 Uiso 1 1 calc R
C28 C 0.5219(4) 0.3447(2) 0.45231(19) 0.0314(8) Uani 1 1 d .
H28 H 0.6029 0.3337 0.4619 0.038 Uiso 1 1 calc R
C29 C 0.6965(3) 0.3890(2) 0.63369(17) 0.0285(8) Uani 1 1 d .
H29 H 0.6750 0.4331 0.6116 0.034 Uiso 1 1 calc R
C30 C 0.8143(4) 0.3652(2) 0.6299(2) 0.0374(10) Uani 1 1 d .
H30 H 0.8722 0.3928 0.6063 0.045 Uiso 1 1 calc R
C31 C 0.8456(4) 0.3004(3) 0.6612(2) 0.0433(11) Uani 1 1 d .
H31 H 0.9253 0.2828 0.6597 0.052 Uiso 1 1 calc R
C32 C 0.7590(4) 0.2621(2) 0.6947(2) 0.0426(11) Uani 1 1 d .
H32 H 0.7779 0.2171 0.7161 0.051 Uiso 1 1 calc R
C33 C 0.6437(4) 0.2897(2) 0.6970(2) 0.0311(8) Uani 1 1 d .
H33 H 0.5846 0.2632 0.7207 0.037 Uiso 1 1 calc R
C34 C 0.3994(3) 0.47376(19) 0.60037(18) 0.0262(8) Uani 1 1 d .
H34A H 0.4585 0.5136 0.6063 0.031 Uiso 1 1 calc R
H34B H 0.4109 0.4528 0.5559 0.031 Uiso 1 1 calc R
C35 C 0.2288(4) 0.5622(2) 0.68681(19) 0.0347(9) Uani 1 1 d .
H35A H 0.2283 0.5266 0.7229 0.052 Uiso 1 1 calc GR
H35B H 0.1531 0.5892 0.6863 0.052 Uiso 1 1 calc GR
H35C H 0.2949 0.5968 0.6930 0.052 Uiso 1 1 calc GR
C36 C 0.1295(4) 0.4398(2) 0.6026(2) 0.0392(10) Uani 1 1 d .
H36A H 0.1290 0.4174 0.5587 0.059 Uiso 1 1 calc GR
H36B H 0.0515 0.4621 0.6114 0.059 Uiso 1 1 calc GR
H36C H 0.1459 0.4020 0.6357 0.059 Uiso 1 1 calc GR
C37 C 0.2098(5) 0.5797(3) 0.5386(2) 0.0497(12) Uani 1 1 d .
H37A H 0.2681 0.6199 0.5385 0.075 Uiso 1 1 calc GR
H37B H 0.1298 0.5996 0.5462 0.075 Uiso 1 1 calc GR
H37C H 0.2117 0.5544 0.4960 0.075 Uiso 1 1 calc GR
N51 N 0.8581(6) 0.5707(3) 0.5450(3) 0.098(2) Uani 1 1 d .
C51 C 0.7540(6) 0.6004(4) 0.5598(3) 0.0800(19) Uani 1 1 d .
H51 H 0.7499 0.6351 0.5946 0.096 Uiso 1 1 calc R
C52 C 0.6598(6) 0.5842(3) 0.5289(3) 0.0735(18) Uani 1 1 d .
H52 H 0.5877 0.6088 0.5398 0.088 Uiso 1 1 calc R
C53 C 0.6588(6) 0.5343(3) 0.4822(3) 0.0647(15) Uani 1 1 d .
H53 H 0.5861 0.5228 0.4604 0.078 Uiso 1 1 calc R
C54 C 0.7620(6) 0.4988(3) 0.4646(3) 0.0606(14) Uani 1 1 d .
H54 H 0.7617 0.4607 0.4327 0.073 Uiso 1 1 calc R
C55 C 0.8662(5) 0.5205(3) 0.4949(3) 0.0630(15) Uani 1 1 d .
H55 H 0.9412 0.5013 0.4816 0.076 Uiso 1 1 calc R
N61 N 0.5503(4) 0.2077(2) 0.8357(2) 0.0572(11) Uani 1 1 d .
C61 C 0.4436(6) 0.2219(4) 0.8590(3) 0.0755(18) Uani 1 1 d .
H61 H 0.3762 0.2022 0.8367 0.091 Uiso 1 1 calc R
C62 C 0.4253(8) 0.2633(4) 0.9128(4) 0.088(2) Uani 1 1 d .
H62 H 0.3493 0.2658 0.9335 0.105 Uiso 1 1 calc R
C63 C 0.5162(8) 0.2994(4) 0.9352(4) 0.095(2) Uani 1 1 d .
H63 H 0.5024 0.3379 0.9659 0.114 Uiso 1 1 calc R
C64 C 0.6267(7) 0.2852(4) 0.9174(4) 0.098(3) Uani 1 1 d .
H64 H 0.6928 0.3051 0.9407 0.118 Uiso 1 1 calc R
C65 C 0.6420(6) 0.2419(4) 0.8654(3) 0.0740(18) Uani 1 1 d .
H65 H 0.7203 0.2350 0.8486 0.089 Uiso 1 1 calc R

loop_
_atom_site_aniso_label
_atom_site_aniso_U_11
_atom_site_aniso_U_22
_atom_site_aniso_U_33
_atom_site_aniso_U_23
_atom_site_aniso_U_13
_atom_site_aniso_U_12
Fe 0.0246(2) 0.0221(2) 0.0198(2) -0.0014(2) -0.0003(2) 0.0008(2)
Si 0.0290(5) 0.0306(5) 0.0262(5) 0.0034(4) -0.0002(4) 0.0042(4)
O1 0.0371(15) 0.0246(12) 0.0314(14) -0.0059(11) -0.0047(12) -0.0002(11)
O2 0.0432(16) 0.0311(13) 0.0329(15) -0.0116(12) 0.0024(13) -0.0020(12)
N1 0.0286(16) 0.0265(15) 0.0207(15) -0.0038(12) -0.0015(12) 0.0018(12)
N2 0.0289(16) 0.0244(14) 0.0189(14) 0.0016(12) -0.0019(12) -0.0002(12)
N3 0.0277(15) 0.0250(15) 0.0238(15) -0.0040(12) -0.0035(12) -0.0012(12)
N4 0.0275(14) 0.0231(14) 0.0225(14) -0.0073(13) -0.0035(13) 0.0009(11)
C1 0.0250(19) 0.0313(19) 0.0236(18) -0.0055(15) -0.0025(14) 0.0033(14)
C2 0.046(2) 0.0286(18) 0.0255(18) -0.0042(15) -0.0011(19) 0.0098(19)
C3 0.0295(19) 0.0229(17) 0.0235(18) -0.0025(14) -0.0075(15) 0.0049(15)
C4 0.0279(18) 0.0250(17) 0.032(2) 0.0029(16) -0.0033(16) -0.0025(14)
C5 0.0258(18) 0.0232(16) 0.0254(18) 0.0046(14) -0.0023(14) 0.0032(14)
C6 0.0273(19) 0.0288(19) 0.030(2) 0.0077(16) 0.0011(15) 0.0035(15)
C7 0.0309(18) 0.0342(19) 0.0254(18) 0.0085(17) -0.0005(17) 0.0044(15)
C8 0.0278(18) 0.0306(19) 0.0195(16) 0.0005(14) 0.0008(14) 0.0047(14)
C9 0.0352(19) 0.0350(19) 0.0191(16) -0.0012(17) 0.0011(17) 0.0023(15)
C10 0.033(2) 0.0271(17) 0.0263(18) -0.0064(15) -0.0087(16) 0.0065(16)
C11 0.034(2) 0.0285(19) 0.046(2) -0.0120(18) -0.0042(18) -0.0007(16)
C12 0.0328(18) 0.0248(16) 0.0264(18) -0.0019(14) -0.0040(16) -0.0024(16)
C13 0.031(2) 0.034(2) 0.042(2) 0.0081(18) 0.0007(19) -0.0024(18)
C14 0.032(2) 0.040(2) 0.056(3) 0.014(2) 0.009(2) -0.0020(19)
C15 0.037(2) 0.054(3) 0.039(2) 0.010(2) 0.0131(19) 0.003(2)
C16 0.037(2) 0.043(2) 0.029(2) 0.0055(18) 0.0031(17) 0.0040(18)
C17 0.034(2) 0.0270(18) 0.0250(18) -0.0117(15) -0.0029(16) 0.0008(16)
C18 0.036(2) 0.039(2) 0.028(2) -0.0043(17) -0.0047(16) 0.0007(17)
C19 0.045(2) 0.043(2) 0.039(2) -0.007(2) -0.014(2) 0.007(2)
C20 0.035(2) 0.046(2) 0.062(3) -0.026(2) -0.008(2) 0.007(2)
C21 0.034(2) 0.039(2) 0.064(3) -0.019(2) 0.010(2) -0.0072(18)
C22 0.042(2) 0.0270(19) 0.043(2) -0.0065(18) 0.0064(19) -0.0026(17)
C23 0.0311(18) 0.0254(16) 0.0214(17) -0.0076(14) -0.0030(16) 0.0027(16)
C24 0.032(2) 0.035(2) 0.0267(19) -0.0025(16) -0.0017(16) 0.0023(17)
C25 0.042(2) 0.037(2) 0.031(2) -0.0038(17) -0.0112(17) 0.0071(17)
C26 0.063(3) 0.032(2) 0.026(2) -0.0008(17) -0.0045(19) 0.007(2)
C27 0.046(2) 0.035(2) 0.033(2) -0.0012(19) 0.0104(18) 0.0003(19)
C28 0.0315(19) 0.033(2) 0.030(2) -0.0050(17) 0.0032(16) 0.0034(16)
C29 0.0326(19) 0.0277(18) 0.0254(18) -0.0087(16) -0.0020(14) -0.0014(17)
C30 0.031(2) 0.048(2) 0.033(2) -0.0165(19) 0.0029(17) -0.0027(18)
C31 0.031(2) 0.056(3) 0.043(3) -0.017(2) -0.0046(19) 0.016(2)
C32 0.050(3) 0.036(2) 0.042(2) -0.0071(19) -0.012(2) 0.016(2)
C33 0.037(2) 0.0260(19) 0.030(2) -0.0027(16) -0.0063(17) 0.0011(16)
C34 0.031(2) 0.0240(17) 0.0241(18) -0.0025(14) 0.0028(15) 0.0000(14)
C35 0.034(2) 0.038(2) 0.032(2) 0.0014(17) 0.0030(16) 0.0075(17)
C36 0.028(2) 0.045(2) 0.044(3) -0.003(2) -0.0005(18) -0.0001(18)
C37 0.055(3) 0.057(3) 0.037(2) 0.012(2) -0.004(2) 0.016(2)
N51 0.110(5) 0.098(4) 0.085(4) -0.015(4) -0.031(4) 0.025(4)
C51 0.077(4) 0.099(5) 0.064(4) -0.016(4) -0.017(3) 0.042(4)
C52 0.076(4) 0.073(4) 0.071(4) 0.006(3) 0.013(3) 0.005(3)
C53 0.075(4) 0.046(3) 0.073(4) -0.001(3) -0.010(3) -0.002(3)
C54 0.083(4) 0.045(3) 0.054(3) -0.001(2) -0.004(3) 0.009(3)
C55 0.067(4) 0.058(3) 0.064(4) -0.003(3) 0.002(3) 0.013(3)
N61 0.056(3) 0.052(2) 0.063(3) -0.012(2) 0.005(2) 0.005(2)
C61 0.071(4) 0.103(5) 0.052(3) 0.000(3) -0.001(3) 0.026(4)
C62 0.093(5) 0.088(5) 0.083(5) 0.003(4) 0.009(4) 0.022(5)
C63 0.104(6) 0.065(4) 0.117(7) -0.007(4) 0.015(5) 0.009(4)
C64 0.082(5) 0.094(5) 0.119(7) -0.038(5) -0.003(5) 0.003(4)
C65 0.069(4) 0.083(4) 0.070(4) -0.010(4) 0.017(3) -0.004(3)

loop_
_atom_type_symbol
_atom_type_description
_atom_type_scat_dispersion_real
_atom_type_scat_dispersion_imag
_atom_type_scat_source
C C 0.0033 0.0016 'International Tables Vol C Tables 4.2.6.8 and 6.1.1.4'
H H 0.0000 0.0000 'International Tables Vol C Tables 4.2.6.8 and 6.1.1.4'
Fe Fe 0.3463 0.8444 'International Tables Vol C Tables 4.2.6.8 and 6.1.1.4'
N N 0.0061 0.0033 'International Tables Vol C Tables 4.2.6.8 and 6.1.1.4'
O O 0.0106 0.0060 'International Tables Vol C Tables 4.2.6.8 and 6.1.1.4'
Si Si 0.0817 0.0704 'International Tables Vol C Tables 4.2.6.8 and 6.1.1.4'

loop_
_exptl_crystal_face_index_h
_exptl_crystal_face_index_k
_exptl_crystal_face_index_l
_exptl_crystal_face_perp_dist
_exptl_oxdiff_crystal_face_indexfrac_h
_exptl_oxdiff_crystal_face_indexfrac_k
_exptl_oxdiff_crystal_face_indexfrac_l
_exptl_oxdiff_crystal_face_x
_exptl_oxdiff_crystal_face_y
_exptl_oxdiff_crystal_face_z
16 3 -2 0.0408 15.9993 3.0028 -1.9966 0.0579 -0.7466 0.6955
6 -23 9 0.0856 6.0022 -22.9986 8.9983 -0.7129 0.2434 0.6928
-9 -10 21 0.1015 -8.9987 -10.0037 20.9963 -0.0627 0.9986 0.1090
-7 -21 -10 0.0439 -6.9979 -20.9985 -10.0031 -0.8792 0.2996 -0.3523
-10 18 11 0.0288 -10.0015 17.9956 10.9995 0.8092 0.4643 -0.4123
-5 24 2 0.0536 -5.0022 23.9973 2.0015 0.8960 -0.0315 -0.4203
-2 -23 -13 0.0449 -1.9978 -22.9971 -13.0022 -0.9987 0.0441 -0.1582
-16 -3 2 0.0486 -15.9993 -3.0028 1.9966 -0.0579 0.7466 -0.6955
1 23 12 0.0301 0.9978 22.9971 12.0021 0.9866 -0.0269 0.0890
9 -8 21 0.1003 9.0007 -8.0007 20.9999 -0.0165 0.2294 0.9521
-9 8 -21 0.1003 -9.0007 8.0007 -20.9999 0.0165 -0.2294 -0.9521
8 -21 4 0.0824 8.0019 -20.9978 3.9991 -0.7115 0.0161 0.6636
1 11 -26 0.1040 0.9988 11.0029 -25.9975 0.0425 -0.7999 -0.6077
12 -14 -10 0.0413 12.0010 -13.9957 -9.9988 -0.6549 -0.5708 0.4921

loop_
_geom_angle_atom_site_label_1
_geom_angle_atom_site_label_2
_geom_angle_atom_site_label_3
_geom_angle
N2 Fe N1 85.78(11)
N2 Fe N3 85.56(11)
N2 Fe N4 120.69(12)
N3 Fe N1 164.47(11)
N4 Fe N1 82.69(11)
N4 Fe N3 90.70(11)
C34 Fe N1 100.55(13)
C34 Fe N2 127.76(13)
C34 Fe N3 94.94(13)
C34 Fe N4 111.54(13)
C34 Si C35 110.38(17)
C34 Si C36 112.46(18)
C34 Si C37 114.2(2)
C35 Si C37 107.1(2)
C36 Si C35 106.9(2)
C36 Si C37 105.3(2)
C3 O1 C2 106.1(3)
C10 O2 C11 105.4(3)
C1 N1 Fe 125.6(2)
C3 N1 Fe 126.2(2)
C3 N1 C1 108.0(3)
C5 N2 Fe 126.0(2)
C5 N2 C8 107.8(3)
C8 N2 Fe 125.9(2)
C10 N3 Fe 126.4(3)
C10 N3 C12 107.8(3)
C12 N3 Fe 124.3(2)
C29 N4 Fe 121.3(2)
C29 N4 C33 117.8(3)
C33 N4 Fe 120.8(3)
N1 C1 H1 109.3
N1 C1 C2 102.8(3)
N1 C1 C23 112.9(3)
C2 C1 H1 109.3
C23 C1 H1 109.3
C23 C1 C2 113.0(3)
O1 C2 C1 104.4(3)
O1 C2 H2A 110.9
O1 C2 H2B 110.9
C1 C2 H2A 110.9
C1 C2 H2B 110.9
H2A C2 H2B 108.9
O1 C3 C4 115.3(3)
N1 C3 O1 116.2(3)
N1 C3 C4 128.5(3)
C3 C4 H4 117.8
C5 C4 C3 124.4(3)
C5 C4 H4 117.8
N2 C5 C6 109.5(3)
C4 C5 N2 128.0(3)
C4 C5 C6 122.5(3)
C7 C6 C5 106.5(3)
C7 C6 C13 121.0(4)
C13 C6 C5 132.5(4)
C6 C7 C8 107.2(3)
C6 C7 C16 121.1(4)
C16 C7 C8 131.7(4)
N2 C8 C7 109.0(3)
C9 C8 N2 127.9(3)
C9 C8 C7 123.2(3)
C8 C9 H9 117.7
C8 C9 C10 124.6(4)
C10 C9 H9 117.7
O2 C10 C9 115.1(3)
N3 C10 O2 116.8(3)
N3 C10 C9 128.1(3)
O2 C11 H11A 110.8
O2 C11 H11B 110.8
O2 C11 C12 104.6(3)
H11A C11 H11B 108.9
C12 C11 H11A 110.8
C12 C11 H11B 110.8
N3 C12 C11 102.5(3)
N3 C12 H12 109.5
N3 C12 C17 113.3(3)
C11 C12 H12 109.5
C17 C12 C11 112.3(3)
C17 C12 H12 109.5
C6 C13 H13 121.0
C14 C13 C6 118.0(4)
C14 C13 H13 121.0
C13 C14 H14 119.6
C13 C14 C15 120.8(4)
C15 C14 H14 119.6
C14 C15 H15 119.1
C16 C15 C14 121.7(4)
C16 C15 H15 119.1
C7 C16 H16 121.3
C15 C16 C7 117.4(4)
C15 C16 H16 121.3
C18 C17 C12 121.6(4)
C22 C17 C12 119.6(3)
C22 C17 C18 118.8(4)
C17 C18 H18 120.0
C17 C18 C19 120.1(4)
C19 C18 H18 120.0
C18 C19 H19 120.1
C20 C19 C18 119.8(4)
C20 C19 H19 120.1
C19 C20 H20 119.9
C21 C20 C19 120.2(4)
C21 C20 H20 119.9
C20 C21 H21 120.0
C20 C21 C22 119.9(4)
C22 C21 H21 120.0
C17 C22 H22 119.4
C21 C22 C17 121.2(4)
C21 C22 H22 119.4
C24 C23 C1 120.4(3)
C28 C23 C1 120.5(3)
C28 C23 C24 119.1(3)
C23 C24 H24 119.8
C25 C24 C23 120.4(4)
C25 C24 H24 119.8
C24 C25 H25 119.9
C24 C25 C26 120.1(4)
C26 C25 H25 119.9
C25 C26 H26 120.3
C27 C26 C25 119.4(4)
C27 C26 H26 120.3
C26 C27 H27 119.7
C26 C27 C28 120.6(4)
C28 C27 H27 119.7
C23 C28 C27 120.3(4)
C23 C28 H28 119.8
C27 C28 H28 119.8
N4 C29 H29 118.5
N4 C29 C30 122.9(4)
C30 C29 H29 118.5
C29 C30 H30 120.7
C31 C30 C29 118.6(4)
C31 C30 H30 120.7
C30 C31 H31 120.6
C32 C31 C30 118.8(4)
C32 C31 H31 120.6
C31 C32 H32 120.4
C31 C32 C33 119.3(4)
C33 C32 H32 120.4
N4 C33 C32 122.5(4)
N4 C33 H33 118.7
C32 C33 H33 118.7
Fe C34 H34A 109.1
Fe C34 H34B 109.1
Si C34 Fe 112.32(18)
Si C34 H34A 109.1
Si C34 H34B 109.1
H34A C34 H34B 107.9
Si C35 H35A 109.5
Si C35 H35B 109.5
Si C35 H35C 109.5
H35A C35 H35B 109.5
H35A C35 H35C 109.5
H35B C35 H35C 109.5
Si C36 H36A 109.5
Si C36 H36B 109.5
Si C36 H36C 109.5
H36A C36 H36B 109.5
H36A C36 H36C 109.5
H36B C36 H36C 109.5
Si C37 H37A 109.5
Si C37 H37B 109.5
Si C37 H37C 109.5
H37A C37 H37B 109.5
H37A C37 H37C 109.5
H37B C37 H37C 109.5
C51 N51 C55 120.0(6)
N51 C51 H51 119.0
C52 C51 N51 122.0(6)
C52 C51 H51 119.0
C51 C52 H52 119.1
C51 C52 C53 121.9(7)
C53 C52 H52 119.1
C52 C53 H53 119.8
C52 C53 C54 120.4(6)
C54 C53 H53 119.8
C53 C54 H54 121.2
C53 C54 C55 117.6(5)
C55 C54 H54 121.2
N51 C55 C54 117.9(6)
N51 C55 H55 121.0
C54 C55 H55 121.0
C61 N61 C65 116.4(5)
N61 C61 H61 118.6
N61 C61 C62 122.9(7)
C62 C61 H61 118.6
C61 C62 H62 121.6
C63 C62 C61 116.8(8)
C63 C62 H62 121.6
C62 C63 H63 118.5
C62 C63 C64 122.9(8)
C64 C63 H63 118.5
C63 C64 H64 121.4
C63 C64 C65 117.2(8)
C65 C64 H64 121.4
N61 C65 H65 118.9
C64 C65 N61 122.2(6)
C64 C65 H65 118.9

loop_
_geom_bond_atom_site_label_1
_geom_bond_atom_site_label_2
_geom_bond_distance
Fe N1 2.208(3)
Fe N2 2.133(3)
Fe N3 2.205(3)
Fe N4 2.163(3)
Fe C34 2.093(4)
Si C34 1.835(4)
Si C35 1.885(4)
Si C36 1.877(4)
Si C37 1.893(4)
O1 C2 1.438(5)
O1 C3 1.377(4)
O2 C10 1.376(4)
O2 C11 1.441(5)
N1 C1 1.477(4)
N1 C3 1.288(5)
N2 C5 1.381(5)
N2 C8 1.389(4)
N3 C10 1.277(5)
N3 C12 1.484(5)
N4 C29 1.336(5)
N4 C33 1.344(5)
C1 H1 1.0000
C1 C2 1.544(5)
C1 C23 1.514(5)
C2 H2A 0.9900
C2 H2B 0.9900
C3 C4 1.421(5)
C4 H4 0.9500
C4 C5 1.362(5)
C5 C6 1.476(5)
C6 C7 1.382(6)
C6 C13 1.401(5)
C7 C8 1.475(5)
C7 C16 1.406(6)
C8 C9 1.362(5)
C9 H9 0.9500
C9 C10 1.426(5)
C11 H11A 0.9900
C11 H11B 0.9900
C11 C12 1.537(5)
C12 H12 1.0000
C12 C17 1.525(5)
C13 H13 0.9500
C13 C14 1.384(6)
C14 H14 0.9500
C14 C15 1.393(7)
C15 H15 0.9500
C15 C16 1.380(6)
C16 H16 0.9500
C17 C18 1.386(6)
C17 C22 1.384(6)
C18 H18 0.9500
C18 C19 1.401(6)
C19 H19 0.9500
C19 C20 1.383(7)
C20 H20 0.9500
C20 C21 1.369(7)
C21 H21 0.9500
C21 C22 1.384(6)
C22 H22 0.9500
C23 C24 1.397(5)
C23 C28 1.386(5)
C24 H24 0.9500
C24 C25 1.386(5)
C25 H25 0.9500
C25 C26 1.392(6)
C26 H26 0.9500
C26 C27 1.379(6)
C27 H27 0.9500
C27 C28 1.390(6)
C28 H28 0.9500
C29 H29 0.9500
C29 C30 1.391(5)
C30 H30 0.9500
C30 C31 1.384(6)
C31 H31 0.9500
C31 C32 1.375(7)
C32 H32 0.9500
C32 C33 1.387(6)
C33 H33 0.9500
C34 H34A 0.9900
C34 H34B 0.9900
C35 H35A 0.9800
C35 H35B 0.9800
C35 H35C 0.9800
C36 H36A 0.9800
C36 H36B 0.9800
C36 H36C 0.9800
C37 H37A 0.9800
C37 H37B 0.9800
C37 H37C 0.9800
N51 C51 1.321(8)
N51 C55 1.370(8)
C51 H51 0.9500
C51 C52 1.262(8)
C52 H52 0.9500
C52 C53 1.315(8)
C53 H53 0.9500
C53 C54 1.372(8)
C54 H54 0.9500
C54 C55 1.377(8)
C55 H55 0.9500
N61 C61 1.311(7)
N61 C65 1.344(7)
C61 H61 0.9500
C61 C62 1.345(8)
C62 H62 0.9500
C62 C63 1.295(10)
C63 H63 0.9500
C63 C64 1.316(9)
C64 H64 0.9500
C64 C65 1.331(9)
C65 H65 0.9500

loop_
_geom_torsion_atom_site_label_1
_geom_torsion_atom_site_label_2
_geom_torsion_atom_site_label_3
_geom_torsion_atom_site_label_4
_geom_torsion
Fe N1 C1 C2 165.2(2)
Fe N1 C1 C23 -72.7(4)
Fe N1 C3 O1 -174.0(2)
Fe N1 C3 C4 4.6(5)
Fe N2 C5 C4 10.5(5)
Fe N2 C5 C6 -172.1(2)
Fe N2 C8 C7 172.4(2)
Fe N2 C8 C9 -7.8(5)
Fe N3 C10 O2 -165.1(2)
Fe N3 C10 C9 12.4(6)
Fe N3 C12 C11 155.6(2)
Fe N3 C12 C17 -83.3(3)
Fe N4 C29 C30 -179.6(3)
Fe N4 C33 C32 178.8(3)
O1 C3 C4 C5 170.3(3)
O2 C11 C12 N3 16.6(4)
O2 C11 C12 C17 -105.2(3)
N1 C1 C2 O1 15.4(4)
N1 C1 C23 C24 -46.2(4)
N1 C1 C23 C28 134.7(3)
N1 C3 C4 C5 -8.3(6)
N2 C5 C6 C7 -1.1(4)
N2 C5 C6 C13 -179.7(4)
N2 C8 C9 C10 1.3(6)
N3 C12 C17 C18 -27.6(5)
N3 C12 C17 C22 154.4(3)
N4 C29 C30 C31 0.9(6)
C1 N1 C3 O1 2.0(4)
C1 N1 C3 C4 -179.5(3)
C1 C23 C24 C25 -179.7(3)
C1 C23 C28 C27 179.4(3)
C2 O1 C3 N1 8.6(4)
C2 O1 C3 C4 -170.1(3)
C2 C1 C23 C24 70.0(4)
C2 C1 C23 C28 -109.1(4)
C3 O1 C2 C1 -14.6(4)
C3 N1 C1 C2 -10.9(4)
C3 N1 C1 C23 111.3(3)
C3 C4 C5 N2 -0.1(6)
C3 C4 C5 C6 -177.2(3)
C4 C5 C6 C7 176.4(3)
C4 C5 C6 C13 -2.1(6)
C5 N2 C8 C7 -1.0(4)
C5 N2 C8 C9 178.8(4)
C5 C6 C7 C8 0.4(4)
C5 C6 C7 C16 -179.6(3)
C5 C6 C13 C14 178.0(4)
C6 C7 C8 N2 0.3(4)
C6 C7 C8 C9 -179.5(3)
C6 C7 C16 C15 1.6(6)
C6 C13 C14 C15 0.9(6)
C7 C6 C13 C14 -0.4(6)
C7 C8 C9 C10 -178.9(3)
C8 N2 C5 C4 -176.1(4)
C8 N2 C5 C6 1.3(4)
C8 C7 C16 C15 -178.5(4)
C8 C9 C10 O2 173.5(3)
C8 C9 C10 N3 -4.0(6)
C10 O2 C11 C12 -16.0(4)
C10 N3 C12 C11 -11.4(4)
C10 N3 C12 C17 109.7(3)
C11 O2 C10 N3 9.8(4)
C11 O2 C10 C9 -168.0(3)
C11 C12 C17 C18 87.9(4)
C11 C12 C17 C22 -90.2(4)
C12 N3 C10 O2 1.6(4)
C12 N3 C10 C9 179.1(4)
C12 C17 C18 C19 -178.8(4)
C12 C17 C22 C21 178.7(4)
C13 C6 C7 C8 179.2(3)
C13 C6 C7 C16 -0.8(6)
C13 C14 C15 C16 -0.1(7)
C14 C15 C16 C7 -1.1(6)
C16 C7 C8 N2 -179.6(4)
C16 C7 C8 C9 0.5(6)
C17 C18 C19 C20 0.2(6)
C18 C17 C22 C21 0.6(6)
C18 C19 C20 C21 0.6(6)
C19 C20 C21 C22 -0.7(7)
C20 C21 C22 C17 0.1(7)
C22 C17 C18 C19 -0.7(6)
C23 C1 C2 O1 -106.7(3)
C23 C24 C25 C26 0.3(6)
C24 C23 C28 C27 0.2(5)
C24 C25 C26 C27 0.4(6)
C25 C26 C27 C28 -0.8(6)
C26 C27 C28 C23 0.4(6)
C28 C23 C24 C25 -0.6(5)
C29 N4 C33 C32 0.2(6)
C29 C30 C31 C32 0.2(6)
C30 C31 C32 C33 -0.9(6)
C31 C32 C33 N4 0.8(6)
C33 N4 C29 C30 -1.0(5)
C35 Si C34 Fe 65.2(2)
C36 Si C34 Fe -54.1(2)
C37 Si C34 Fe -174.1(2)
N51 C51 C52 C53 3.1(9)
C51 N51 C55 C54 -4.6(9)
C51 C52 C53 C54 -1.1(9)
C52 C53 C54 C55 -3.7(9)
C53 C54 C55 N51 6.3(8)
C55 N51 C51 C52 -0.1(9)
N61 C61 C62 C63 11.5(11)
C61 N61 C65 C64 3.1(10)
C61 C62 C63 C64 -15.3(13)
C62 C63 C64 C65 13.1(14)
C63 C64 C65 N61 -6.6(12)
C65 N61 C61 C62 -5.6(9)
